data_7125478
loop_
_publ_author_name
'Hardie, M. J.'
'Raston, C. L.'
'Salinas, A.'

_publ_section_title
;
 A 3,12-connected vertice sharing adamantoid hydrogen bonded network
 featuring tetrameric clusters of cyclotriveratrylene.
;
_journal_issue 18
_journal_name_full 'Chemical communications (Cambridge, England)'
_journal_page_first 1850
_journal_page_last 1851
_journal_paper_doi 10.1039/b105517h
_journal_year 2001
_chemical_formula_sum 'C31 H50 B9 Co0.5 N O9 Sr0.25'
_chemical_formula_weight 729.38
_chemical_name_common '[Sr(H2O)8](H2O)4[(CH3CN)(CTV)][Co(C2B9H11)2]2'
_chemical_name_systematic
; 
octaaquostrontium(II) tetra(cyclotriveratrylene) tetrahydrate 
[cobalt(III)bis(dicarbollide)] acetonitrile clathrate
;
_space_group_IT_number 86
_space_group_name_Hall '-P 4bc'
_space_group_name_H-M_alt 'P 42/n :2'
_symmetry_cell_setting tetragonal
_symmetry_space_group_name_H-M 'P 42/n :2'
_atom_sites_solution_hydrogens geom
_atom_sites_solution_primary direct
_atom_sites_solution_secondary difmap
_cell_angle_alpha 90.00
_cell_angle_beta 90.00
_cell_angle_gamma 90.00
_cell_formula_units_Z 8
_cell_length_a 17.7771(2)
_cell_length_b 17.7771(2)
_cell_length_c 23.6753(3)
_cell_measurement_temperature 123(2)
_cell_volume 7481.99(15)
_computing_structure_refinement 'SHELXL-97 (Sheldrick, 1997)'
_computing_structure_solution 'SHELXS-97 (Sheldrick, 1990)'
_diffrn_ambient_temperature 123(2)
_diffrn_measured_fraction_theta_full 0.997
_diffrn_measured_fraction_theta_max 0.997
_diffrn_radiation_monochromator graphite
_diffrn_radiation_source 'fine-focus sealed tube'
_diffrn_radiation_type MoK\a
_diffrn_radiation_wavelength 0.71070
_diffrn_reflns_av_R_equivalents 0.0796
_diffrn_reflns_av_sigmaI/netI 0.0659
_diffrn_reflns_limit_h_max 23
_diffrn_reflns_limit_h_min -21
_diffrn_reflns_limit_k_max 22
_diffrn_reflns_limit_k_min -21
_diffrn_reflns_limit_l_max 30
_diffrn_reflns_limit_l_min -24
_diffrn_reflns_number 46587
_diffrn_reflns_theta_full 27.48
_diffrn_reflns_theta_max 27.48
_diffrn_reflns_theta_min 2.07
_exptl_absorpt_coefficient_mu 0.648
_exptl_absorpt_correction_T_max 0.9380
_exptl_absorpt_correction_T_min 0.9204
_exptl_absorpt_correction_type semi-empirical
_exptl_crystal_colour yellow-orange
_exptl_crystal_density_diffrn 1.295
_exptl_crystal_density_method 'not measured'
_exptl_crystal_description prism
_exptl_crystal_F_000 3064
_exptl_crystal_size_max 0.13
_exptl_crystal_size_mid 0.11
_exptl_crystal_size_min 0.10
_refine_diff_density_max 0.293
_refine_diff_density_min -0.429
_refine_diff_density_rms 0.068
_refine_ls_extinction_method none
_refine_ls_goodness_of_fit_ref 1.013
_refine_ls_hydrogen_treatment refall
_refine_ls_matrix_type full
_refine_ls_number_parameters 658
_refine_ls_number_reflns 8567
_refine_ls_number_restraints 6
_refine_ls_restrained_S_all 1.013
_refine_ls_R_factor_all 0.0760
_refine_ls_R_factor_gt 0.0437
_refine_ls_shift/su_max 0.000
_refine_ls_shift/su_mean 0.000
_refine_ls_structure_factor_coef Fsqd
_refine_ls_weighting_details 'calc w=1/[\s^2^(Fo^2^)+(0.0406P)^2^+3.3790P] where P=(Fo^2^+2Fc^2^)/3'
_refine_ls_weighting_scheme calc
_refine_ls_wR_factor_gt 0.0904
_refine_ls_wR_factor_ref 0.1023
_reflns_number_gt 6202
_reflns_number_total 8567
_reflns_threshold_expression >2sigma(I)
_cod_data_source_file b105517h.txt
_cod_data_source_block c:
_cod_depositor_comments
;
The following automatic conversions were performed:

data name '_atom_site_symetry_multiplicity' was replaced with
'_atom_site_symmetry_multiplicity' as specified in the replacement
file
'/home/saulius/struct/COD-crude-data/automatic-downloads/DataCite-retrospective/RSC/depositions/lib/lists/replacement-tags.lst'.

Automatic conversion script
Id: cif_correct_tags 6909 2019-04-08 15:41:33Z antanas 

The following automatic conversions were performed:

data item '_symmetry_cell_setting' value 'Tetragonal' was changed to
'tetragonal' in accordance with the
/home/saulius/struct/COD-crude-data/automatic-downloads/DataCite-retrospective/RSC/depositions/lib/dictionaries/cif_core.dic
dictionary named 'cif_core.dic' version 2.4.2 last updated on
2011-04-26.

Automatic conversion script
Id: cif_fix_values 6909 2019-04-08 15:41:33Z antanas 
;
_cod_original_sg_symbol_H-M P4(2)/n
_cod_original_formula_sum 'C31 H50 B9 Co0.50 N O9 Sr0.25'
_cod_database_code 7125478

loop_
_symmetry_equiv_pos_as_xyz
'x, y, z'
'-y, x+1/2, z+1/2'
'-x+1/2, -y+1/2, z'
'y+1/2, -x, z+1/2'
'-x, -y, -z'
'y, -x-1/2, -z-1/2'
'x-1/2, y-1/2, -z'
'-y-1/2, x, -z-1/2'

loop_
_atom_site_label
_atom_site_type_symbol
_atom_site_fract_x
_atom_site_fract_y
_atom_site_fract_z
_atom_site_U_iso_or_equiv
_atom_site_adp_type
_atom_site_occupancy
_atom_site_symmetry_multiplicity
_atom_site_calc_flag
_atom_site_refinement_flags
Sr1 Sr 0.2500 0.2500 0.2500 0.01990(10) Uani 1 4 d S
Co1 Co 0.7500 0.2500 0.035039(16) 0.01953(10) Uani 1 2 d S
O1 O 0.63773(10) 0.88550(9) -0.05418(6) 0.0332(4) Uani 1 1 d .
C1 C 0.65357(11) 0.85801(12) 0.10146(9) 0.0208(4) Uani 1 1 d .
B1 B 0.63245(14) 0.25725(14) 0.03306(10) 0.0243(5) Uani 1 1 d .
H1D H 0.6047(13) 0.2023(13) 0.0273(9) 0.027(6) Uiso 1 1 d .
O2 O 0.64497(9) 0.74153(9) -0.05192(6) 0.0323(4) Uani 1 1 d .
C2 C 0.64690(12) 0.89462(12) 0.04893(9) 0.0234(5) Uani 1 1 d .
B2 B 0.67498(14) 0.29441(14) 0.09621(10) 0.0241(5) Uani 1 1 d .
H2 H 0.6445(12) 0.9500(13) 0.0487(9) 0.026(6) Uiso 1 1 d .
H2D H 0.6732(12) 0.2675(13) 0.1384(10) 0.027(6) Uiso 1 1 d .
O3 O 0.44070(8) 0.55868(8) 0.15714(6) 0.0255(3) Uani 1 1 d .
C3 C 0.64253(12) 0.85486(12) -0.00095(9) 0.0250(5) Uani 1 1 d .
B3 B 0.74932(14) 0.35598(14) 0.07343(11) 0.0246(5) Uani 1 1 d .
H3D H 0.8022(12) 0.3712(12) 0.0941(9) 0.024(6) Uiso 1 1 d .
O4 O 0.36757(8) 0.63856(8) 0.22777(6) 0.0279(3) Uani 1 1 d .
C4 C 0.64548(12) 0.77600(12) 0.00000(8) 0.0244(5) Uani 1 1 d .
B4 B 0.70667(15) 0.43168(15) 0.03415(11) 0.0286(6) Uani 1 1 d .
H4D H 0.7350(12) 0.4850(13) 0.0314(9) 0.024(6) Uiso 1 1 d .
O5 O 0.38716(8) 1.03114(8) 0.23528(6) 0.0274(3) Uani 1 1 d .
C5 C 0.65019(12) 0.73964(12) 0.05146(9) 0.0224(4) Uani 1 1 d .
B5 B 0.66402(15) 0.39554(15) -0.02715(11) 0.0281(6) Uani 1 1 d .
H5 H 0.6525(12) 0.6866(13) 0.0525(9) 0.025(6) Uiso 1 1 d .
H5D H 0.6686(12) 0.4194(13) -0.0686(10) 0.029(6) Uiso 1 1 d .
O6 O 0.46721(8) 1.10607(8) 0.16372(6) 0.0274(3) Uani 1 1 d .
C6 C 0.65380(11) 0.77980(11) 0.10270(9) 0.0205(4) Uani 1 1 d .
B6 B 0.59139(15) 0.33389(15) -0.00580(11) 0.0271(6) Uani 1 1 d .
H6D H 0.5477(13) 0.3219(12) -0.0351(9) 0.027(6) Uiso 1 1 d .
O7 O 0.28784(10) 0.50589(10) 0.16822(8) 0.0434(5) Uani 1 1 d D
C7 C 0.65739(11) 0.73355(12) 0.15654(9) 0.0204(4) Uani 1 1 d .
B7 B 0.58831(14) 0.33312(14) 0.06903(11) 0.0257(5) Uani 1 1 d .
H7A H 0.6866(11) 0.7631(12) 0.1872(9) 0.018(5) Uiso 1 1 d .
H7B H 0.6874(12) 0.6855(12) 0.1505(9) 0.021(5) Uiso 1 1 d .
H7D H 0.5349(12) 0.3256(12) 0.0906(9) 0.025(6) Uiso 1 1 d .
H7V H 0.2506(15) 0.5379(16) 0.1630(14) 0.073(11) Uiso 1 1 d D
H7W H 0.3283(15) 0.5333(19) 0.1732(16) 0.093(13) Uiso 1 1 d D
O8 O 0.31950(11) 0.37034(10) 0.21791(8) 0.0430(5) Uani 1 1 d D
C8 C 0.58025(11) 0.71182(11) 0.17889(8) 0.0184(4) Uani 1 1 d .
B8 B 0.66062(14) 0.39407(14) 0.09395(11) 0.0256(5) Uani 1 1 d .
H8D H 0.6554(14) 0.4247(14) 0.1322(11) 0.040(7) Uiso 1 1 d .
H8V H 0.2985(16) 0.4099(14) 0.1997(12) 0.063(10) Uiso 1 1 d D
H8W H 0.3606(16) 0.384(2) 0.2362(16) 0.109(15) Uiso 1 1 d D
O9 O 0.32249(11) 0.19373(11) 0.16372(8) 0.0426(4) Uani 1 1 d D
C9 C 0.54701(11) 0.64618(11) 0.15697(9) 0.0199(4) Uani 1 1 d .
B9 B 0.60854(15) 0.41799(15) 0.03204(11) 0.0276(5) Uani 1 1 d .
H9 H 0.5751(12) 0.6173(12) 0.1301(9) 0.022(6) Uiso 1 1 d .
H9D H 0.5676(13) 0.4656(14) 0.0290(10) 0.034(6) Uiso 1 1 d .
H9V H 0.3558(17) 0.1576(16) 0.1693(16) 0.087(12) Uiso 1 1 d D
H9W H 0.3253(17) 0.2037(17) 0.1271(8) 0.064(10) Uiso 1 1 d D
C10 C 0.47677(11) 0.62274(11) 0.17428(8) 0.0208(4) Uani 1 1 d .
C11 C 0.43684(11) 0.66637(12) 0.21380(8) 0.0214(4) Uani 1 1 d .
C12 C 0.46934(12) 0.73009(12) 0.23572(8) 0.0202(4) Uani 1 1 d .
H12 H 0.4443(11) 0.7595(11) 0.2628(9) 0.014(5) Uiso 1 1 d .
C13 C 0.54166(11) 0.75403(11) 0.21892(8) 0.0195(4) Uani 1 1 d .
C14 C 0.57311(12) 0.82456(11) 0.24630(9) 0.0202(4) Uani 1 1 d .
H14A H 0.6285(13) 0.8224(12) 0.2471(9) 0.019(5) Uiso 1 1 d .
H14B H 0.5573(12) 0.8249(12) 0.2841(10) 0.022(6) Uiso 1 1 d .
C15 C 0.54801(11) 0.89826(11) 0.21997(8) 0.0194(4) Uani 1 1 d .
C16 C 0.47996(12) 0.92935(12) 0.23896(9) 0.0217(4) Uani 1 1 d .
H16 H 0.4515(12) 0.9039(12) 0.2667(9) 0.017(5) Uiso 1 1 d .
C17 C 0.45319(12) 0.99714(12) 0.21899(9) 0.0227(4) Uani 1 1 d .
C18 C 0.49620(12) 1.03742(11) 0.17928(9) 0.0218(4) Uani 1 1 d .
C19 C 0.56266(12) 1.00665(12) 0.15987(9) 0.0219(4) Uani 1 1 d .
H19 H 0.5924(12) 1.0347(13) 0.1366(9) 0.023(6) Uiso 1 1 d .
C20 C 0.58959(11) 0.93675(11) 0.17897(8) 0.0197(4) Uani 1 1 d .
C21 C 0.66255(12) 0.90725(12) 0.15403(9) 0.0214(4) Uani 1 1 d .
H21A H 0.6929(14) 0.9508(14) 0.1432(10) 0.036(7) Uiso 1 1 d .
H21B H 0.6896(12) 0.8807(12) 0.1825(9) 0.019(5) Uiso 1 1 d .
C22 C 0.6364(2) 0.96524(15) -0.05902(12) 0.0437(7) Uani 1 1 d .
H22A H 0.5924(15) 0.9855(14) -0.0379(11) 0.037(7) Uiso 1 1 d .
H22B H 0.6315(15) 0.9760(15) -0.0997(13) 0.046(8) Uiso 1 1 d .
H22C H 0.6868(17) 0.9875(16) -0.0430(12) 0.056(9) Uiso 1 1 d .
C23 C 0.65004(17) 0.66111(14) -0.05295(12) 0.0359(6) Uani 1 1 d .
H23A H 0.6519(13) 0.6478(13) -0.0930(11) 0.033(6) Uiso 1 1 d .
H23B H 0.6955(14) 0.6432(13) -0.0347(10) 0.028(6) Uiso 1 1 d .
H23C H 0.6056(15) 0.6396(15) -0.0340(11) 0.040(7) Uiso 1 1 d .
C24 C 0.47860(14) 0.51376(14) 0.11589(10) 0.0284(5) Uani 1 1 d .
H24A H 0.4474(13) 0.4728(14) 0.1102(9) 0.026(6) Uiso 1 1 d .
H24B H 0.5275(14) 0.4959(13) 0.1312(10) 0.030(6) Uiso 1 1 d .
H24C H 0.4871(13) 0.5435(14) 0.0807(11) 0.035(7) Uiso 1 1 d .
C25 C 0.32263(16) 0.68477(19) 0.26268(15) 0.0490(8) Uani 1 1 d .
H25A H 0.3451(18) 0.6936(18) 0.3009(15) 0.072(11) Uiso 1 1 d .
H25B H 0.3161(17) 0.7339(19) 0.2445(13) 0.062(10) Uiso 1 1 d .
H25C H 0.2760(17) 0.6574(16) 0.2661(12) 0.050(8) Uiso 1 1 d .
C26 C 0.34062(15) 0.99083(16) 0.27432(11) 0.0347(6) Uani 1 1 d .
H26A H 0.3271(16) 0.9410(18) 0.2582(12) 0.055(9) Uiso 1 1 d .
H26B H 0.3675(15) 0.9840(14) 0.3091(12) 0.041(7) Uiso 1 1 d .
H26C H 0.2938(16) 1.0202(15) 0.2805(11) 0.045(7) Uiso 1 1 d .
C27 C 0.51134(15) 1.15017(15) 0.12542(13) 0.0383(6) Uani 1 1 d .
H27A H 0.5178(15) 1.1238(15) 0.0884(12) 0.044(8) Uiso 1 1 d .
H27B H 0.5630(17) 1.1607(16) 0.1420(12) 0.057(8) Uiso 1 1 d .
H27C H 0.4838(15) 1.1947(15) 0.1209(10) 0.041(7) Uiso 1 1 d .
C28 C 0.45356(15) 0.83452(18) 0.09977(12) 0.0371(6) Uani 1 1 d .
H28A H 0.469(2) 0.788(2) 0.1143(15) 0.080(12) Uiso 1 1 d .
H28B H 0.4534(16) 0.8297(16) 0.0579(14) 0.058(9) Uiso 1 1 d .
H28C H 0.4844(19) 0.876(2) 0.1091(15) 0.079(11) Uiso 1 1 d .
C29 C 0.37985(14) 0.85176(13) 0.12194(10) 0.0335(5) Uani 1 1 d .
C30 C 0.74363(13) 0.35552(12) 0.00133(9) 0.0251(5) Uani 1 1 d .
H30D H 0.7878(13) 0.3639(12) -0.0204(10) 0.025(6) Uiso 1 1 d .
C31 C 0.67854(12) 0.29998(12) -0.02126(9) 0.0245(5) Uani 1 1 d .
H31D H 0.6879(12) 0.2787(12) -0.0578(10) 0.027(6) Uiso 1 1 d .
N45 N 0.32156(14) 0.86576(15) 0.13863(11) 0.0568(7) Uani 1 1 d .

loop_
_atom_site_aniso_label
_atom_site_aniso_U_11
_atom_site_aniso_U_22
_atom_site_aniso_U_33
_atom_site_aniso_U_23
_atom_site_aniso_U_13
_atom_site_aniso_U_12
Sr1 0.02018(13) 0.02018(13) 0.0193(2) 0.000 0.000 0.000
Co1 0.0209(2) 0.0218(2) 0.01595(19) 0.000 0.000 0.00008(16)
O1 0.0515(10) 0.0281(9) 0.0200(8) 0.0037(6) -0.0032(7) -0.0059(8)
C1 0.0142(10) 0.0255(11) 0.0227(11) -0.0002(8) 0.0004(8) 0.0004(8)
B1 0.0227(12) 0.0280(13) 0.0222(12) -0.0002(10) -0.0022(10) 0.0014(11)
O2 0.0468(10) 0.0284(9) 0.0217(8) -0.0037(6) 0.0003(7) -0.0035(8)
C2 0.0226(11) 0.0220(11) 0.0256(11) 0.0019(9) -0.0001(8) -0.0018(9)
B2 0.0248(13) 0.0293(13) 0.0181(12) -0.0007(10) 0.0021(10) 0.0010(11)
O3 0.0213(8) 0.0241(8) 0.0311(8) -0.0087(6) 0.0032(6) -0.0023(6)
C3 0.0253(11) 0.0275(12) 0.0221(12) 0.0038(9) -0.0007(8) -0.0034(9)
B3 0.0265(13) 0.0249(13) 0.0224(12) -0.0025(10) 0.0013(10) -0.0021(11)
O4 0.0210(8) 0.0301(8) 0.0325(9) -0.0065(7) 0.0081(6) -0.0039(7)
C4 0.0246(11) 0.0284(12) 0.0201(11) -0.0026(8) 0.0022(8) -0.0024(10)
B4 0.0307(14) 0.0239(13) 0.0312(14) -0.0001(11) 0.0063(11) 0.0002(11)
O5 0.0246(8) 0.0256(8) 0.0321(8) 0.0027(6) 0.0065(6) 0.0027(7)
C5 0.0213(11) 0.0211(11) 0.0247(11) 0.0001(9) 0.0004(8) -0.0008(9)
B5 0.0330(14) 0.0278(13) 0.0234(13) 0.0041(10) 0.0037(10) 0.0084(11)
O6 0.0268(8) 0.0193(8) 0.0360(9) 0.0054(6) 0.0032(7) 0.0017(6)
C6 0.0132(10) 0.0242(11) 0.0240(11) 0.0004(8) 0.0010(8) 0.0004(8)
B6 0.0261(14) 0.0321(14) 0.0232(13) -0.0014(10) -0.0028(10) 0.0055(11)
O7 0.0308(10) 0.0365(10) 0.0630(13) 0.0140(9) -0.0049(9) -0.0084(9)
C7 0.0175(10) 0.0223(11) 0.0214(11) 0.0004(8) -0.0010(8) 0.0014(9)
B7 0.0236(13) 0.0294(13) 0.0243(13) 0.0012(10) 0.0024(10) 0.0018(11)
O8 0.0430(11) 0.0349(10) 0.0511(12) 0.0140(9) -0.0175(9) -0.0145(9)
C8 0.0165(10) 0.0202(10) 0.0184(10) 0.0041(8) -0.0013(8) 0.0023(8)
B8 0.0270(13) 0.0281(13) 0.0216(13) -0.0023(10) 0.0026(10) 0.0025(11)
O9 0.0494(11) 0.0515(11) 0.0268(10) 0.0040(8) 0.0131(8) 0.0183(10)
C9 0.0198(10) 0.0223(11) 0.0176(10) 0.0005(8) -0.0005(8) 0.0057(9)
B9 0.0291(13) 0.0297(14) 0.0241(13) -0.0010(10) 0.0023(10) 0.0050(11)
C10 0.0196(10) 0.0224(11) 0.0204(10) 0.0009(8) -0.0039(8) 0.0006(9)
C11 0.0186(10) 0.0243(11) 0.0212(10) 0.0024(8) 0.0015(8) 0.0006(9)
C12 0.0213(11) 0.0222(11) 0.0172(10) -0.0003(8) 0.0016(8) 0.0039(9)
C13 0.0208(10) 0.0202(10) 0.0175(10) 0.0028(8) -0.0022(8) 0.0025(8)
C14 0.0221(11) 0.0221(10) 0.0165(11) 0.0002(8) -0.0019(8) 0.0006(9)
C15 0.0215(10) 0.0197(10) 0.0169(10) -0.0022(8) -0.0044(8) -0.0023(8)
C16 0.0245(11) 0.0227(11) 0.0179(11) -0.0012(8) -0.0006(8) -0.0036(9)
C17 0.0226(11) 0.0233(11) 0.0221(11) -0.0040(9) -0.0007(8) 0.0007(9)
C18 0.0232(11) 0.0187(10) 0.0235(11) 0.0000(8) -0.0037(9) -0.0010(9)
C19 0.0217(11) 0.0224(11) 0.0214(11) -0.0008(9) 0.0007(8) -0.0054(9)
C20 0.0209(10) 0.0203(10) 0.0179(10) -0.0028(8) -0.0034(8) -0.0032(8)
C21 0.0188(10) 0.0231(11) 0.0222(11) 0.0006(9) -0.0019(8) -0.0028(9)
C22 0.071(2) 0.0302(14) 0.0297(15) 0.0094(11) -0.0160(14) -0.0125(14)
C23 0.0487(17) 0.0290(13) 0.0298(14) -0.0064(10) 0.0017(12) -0.0015(12)
C24 0.0272(13) 0.0236(12) 0.0343(14) -0.0093(10) -0.0001(10) 0.0012(10)
C25 0.0303(14) 0.0519(19) 0.065(2) -0.0243(16) 0.0256(14) -0.0125(14)
C26 0.0283(13) 0.0426(16) 0.0333(14) 0.0069(12) 0.0099(11) 0.0040(12)
C27 0.0302(14) 0.0241(13) 0.0606(19) 0.0161(12) 0.0074(13) -0.0006(11)
C28 0.0340(14) 0.0475(17) 0.0299(14) -0.0072(12) -0.0071(11) 0.0029(13)
C29 0.0344(14) 0.0322(13) 0.0338(13) -0.0018(10) -0.0114(11) 0.0004(11)
C30 0.0256(12) 0.0256(12) 0.0241(12) 0.0013(9) 0.0062(9) -0.0010(10)
C31 0.0268(11) 0.0273(11) 0.0193(11) -0.0010(9) -0.0019(9) 0.0041(9)
N45 0.0386(14) 0.0679(18) 0.0640(17) -0.0054(13) -0.0092(12) 0.0109(13)

loop_
_atom_type_symbol
_atom_type_description
_atom_type_scat_dispersion_real
_atom_type_scat_dispersion_imag
_atom_type_scat_source
C C 0.0033 0.0016 'International Tables Vol C Tables 4.2.6.8 and 6.1.1.4'
H H 0.0000 0.0000 'International Tables Vol C Tables 4.2.6.8 and 6.1.1.4'
B B 0.0013 0.0007 'International Tables Vol C Tables 4.2.6.8 and 6.1.1.4'
N N 0.0061 0.0033 'International Tables Vol C Tables 4.2.6.8 and 6.1.1.4'
O O 0.0106 0.0060 'International Tables Vol C Tables 4.2.6.8 and 6.1.1.4'
Co Co 0.3494 0.9721 'International Tables Vol C Tables 4.2.6.8 and 6.1.1.4'
Sr Sr -1.5307 3.2498 'International Tables Vol C Tables 4.2.6.8 and 6.1.1.4'

loop_
_geom_angle_atom_site_label_1
_geom_angle_atom_site_label_2
_geom_angle_atom_site_label_3
_geom_angle
_geom_angle_site_symmetry_1
_geom_angle_site_symmetry_3
O8 Sr1 O8 94.96(2) 3 6_566
O8 Sr1 O8 145.81(9) 3 .
O8 Sr1 O8 94.96(2) 6_566 .
O8 Sr1 O8 94.96(2) 3 8_656
O8 Sr1 O8 145.81(9) 6_566 8_656
O8 Sr1 O8 94.96(2) . 8_656
O8 Sr1 O9 145.15(6) 3 8_656
O8 Sr1 O9 71.89(6) 6_566 8_656
O8 Sr1 O9 68.82(6) . 8_656
O8 Sr1 O9 81.45(6) 8_656 8_656
O8 Sr1 O9 68.82(6) 3 6_566
O8 Sr1 O9 81.45(6) 6_566 6_566
O8 Sr1 O9 145.15(6) . 6_566
O8 Sr1 O9 71.89(6) 8_656 6_566
O9 Sr1 O9 77.22(8) 8_656 6_566
O8 Sr1 O9 71.89(6) 3 .
O8 Sr1 O9 68.82(6) 6_566 .
O8 Sr1 O9 81.45(6) . .
O8 Sr1 O9 145.15(6) 8_656 .
O9 Sr1 O9 127.63(5) 8_656 .
O9 Sr1 O9 127.63(5) 6_566 .
O8 Sr1 O9 81.45(6) 3 3
O8 Sr1 O9 145.15(6) 6_566 3
O8 Sr1 O9 71.89(6) . 3
O8 Sr1 O9 68.82(6) 8_656 3
O9 Sr1 O9 127.63(5) 8_656 3
O9 Sr1 O9 127.63(5) 6_566 3
O9 Sr1 O9 77.22(8) . 3
C30 Co1 C30 133.98(12) 3_655 .
C30 Co1 C31 100.31(9) 3_655 .
C30 Co1 C31 46.48(9) . .
C30 Co1 C31 46.48(9) 3_655 3_655
C30 Co1 C31 100.31(9) . 3_655
C31 Co1 C31 98.63(12) . 3_655
C30 Co1 B3 48.86(9) 3_655 3_655
C30 Co1 B3 176.07(10) . 3_655
C31 Co1 B3 132.71(9) . 3_655
C31 Co1 B3 83.58(9) 3_655 3_655
C30 Co1 B3 176.07(10) 3_655 .
C30 Co1 B3 48.86(9) . .
C31 Co1 B3 83.58(9) . .
C31 Co1 B3 132.71(9) 3_655 .
B3 Co1 B3 128.49(14) 3_655 .
C30 Co1 B1 83.07(9) 3_655 3_655
C30 Co1 B1 95.92(10) . 3_655
C31 Co1 B1 129.21(9) . 3_655
C31 Co1 B1 48.59(9) 3_655 3_655
B3 Co1 B1 87.05(10) 3_655 3_655
B3 Co1 B1 94.07(10) . 3_655
C30 Co1 B1 95.92(9) 3_655 .
C30 Co1 B1 83.07(9) . .
C31 Co1 B1 48.59(9) . .
C31 Co1 B1 129.21(9) 3_655 .
B3 Co1 B1 94.07(10) 3_655 .
B3 Co1 B1 87.05(10) . .
B1 Co1 B1 177.43(14) 3_655 .
C30 Co1 B2 83.69(9) 3_655 3_655
C30 Co1 B2 130.07(9) . 3_655
C31 Co1 B2 175.99(9) . 3_655
C31 Co1 B2 83.84(9) 3_655 3_655
B3 Co1 B2 50.54(10) 3_655 3_655
B3 Co1 B2 92.42(10) . 3_655
B1 Co1 B2 50.58(10) 3_655 3_655
B1 Co1 B2 131.73(10) . 3_655
C30 Co1 B2 130.07(9) 3_655 .
C30 Co1 B2 83.69(9) . .
C31 Co1 B2 83.84(9) . .
C31 Co1 B2 175.99(9) 3_655 .
B3 Co1 B2 92.42(10) 3_655 .
B3 Co1 B2 50.54(10) . .
B1 Co1 B2 131.73(10) 3_655 .
B1 Co1 B2 50.58(10) . .
B2 Co1 B2 93.88(14) 3_655 .
C3 O1 C22 118.01(18) . .
C6 C1 C2 118.73(19) . .
C6 C1 C21 123.68(19) . .
C2 C1 C21 117.56(19) . .
C31 B1 B7 103.63(17) . .
C31 B1 B6 58.09(14) . .
B7 B1 B6 59.42(14) . .
C31 B1 B2 105.14(17) . .
B7 B1 B2 60.61(14) . .
B6 B1 B2 108.49(18) . .
C31 B1 Co1 64.18(11) . .
B7 B1 Co1 118.45(15) . .
B6 B1 Co1 117.58(16) . .
B2 B1 Co1 65.49(11) . .
C4 O2 C23 117.39(18) . .
C3 C2 C1 121.6(2) . .
B8 B2 B3 59.59(14) . .
B8 B2 B1 106.15(17) . .
B3 B2 B1 106.42(17) . .
B8 B2 B7 59.38(14) . .
B3 B2 B7 106.74(17) . .
B1 B2 B7 59.06(14) . .
B8 B2 Co1 115.94(15) . .
B3 B2 Co1 63.88(11) . .
B1 B2 Co1 63.93(11) . .
B7 B2 Co1 115.78(15) . .
C10 O3 C24 116.51(16) . .
O1 C3 C2 125.8(2) . .
O1 C3 C4 114.38(18) . .
C2 C3 C4 119.77(19) . .
C30 B3 B8 102.79(17) . .
C30 B3 B2 104.65(17) . .
B8 B3 B2 59.98(14) . .
C30 B3 B4 57.58(14) . .
B8 B3 B4 59.02(14) . .
B2 B3 B4 107.45(18) . .
C30 B3 Co1 64.04(11) . .
B8 B3 Co1 117.74(15) . .
B2 B3 Co1 65.58(11) . .
B4 B3 Co1 116.78(15) . .
C11 O4 C25 116.13(18) . .
O2 C4 C5 125.5(2) . .
O2 C4 C3 115.54(18) . .
C5 C4 C3 118.94(19) . .
C30 B4 B5 59.78(14) . .
C30 B4 B9 105.10(18) . .
B5 B4 B9 59.96(15) . .
C30 B4 B8 104.18(18) . .
B5 B4 B8 108.86(18) . .
B9 B4 B8 60.77(14) . .
C30 B4 B3 58.45(14) . .
B5 B4 B3 109.52(18) . .
B9 B4 B3 109.14(18) . .
B8 B4 B3 59.94(14) . .
C17 O5 C26 116.99(17) . .
C4 C5 C6 121.7(2) . .
C30 B5 C31 55.80(13) . .
C30 B5 B4 58.23(14) . .
C31 B5 B4 103.21(17) . .
C30 B5 B9 104.04(17) . .
C31 B5 B9 104.06(18) . .
B4 B5 B9 60.11(15) . .
C30 B5 B6 103.43(17) . .
C31 B5 B6 58.35(14) . .
B4 B5 B6 107.78(18) . .
B9 B5 B6 60.22(15) . .
C18 O6 C27 116.75(17) . .
C1 C6 C5 119.22(19) . .
C1 C6 C7 124.00(19) . .
C5 C6 C7 116.77(18) . .
C31 B6 B5 59.55(14) . .
C31 B6 B9 104.55(18) . .
B5 B6 B9 59.67(15) . .
C31 B6 B7 103.90(17) . .
B5 B6 B7 108.25(18) . .
B9 B6 B7 60.38(14) . .
C31 B6 B1 58.15(13) . .
B5 B6 B1 108.63(18) . .
B9 B6 B1 108.13(18) . .
B7 B6 B1 59.70(14) . .
C6 C7 C8 113.07(16) . .
B6 B7 B1 60.88(14) . .
B6 B7 B9 59.72(14) . .
B1 B7 B9 108.54(18) . .
B6 B7 B8 107.70(18) . .
B1 B7 B8 107.56(17) . .
B9 B7 B8 60.14(14) . .
B6 B7 B2 109.44(17) . .
B1 B7 B2 60.33(14) . .
B9 B7 B2 109.01(18) . .
B8 B7 B2 59.89(14) . .
C13 C8 C9 119.47(18) . .
C13 C8 C7 123.06(18) . .
C9 C8 C7 117.47(18) . .
B4 B8 B7 107.40(18) . .
B4 B8 B3 61.04(14) . .
B7 B8 B3 108.46(17) . .
B4 B8 B9 59.48(15) . .
B7 B8 B9 59.92(14) . .
B3 B8 B9 108.98(17) . .
B4 B8 B2 109.41(17) . .
B7 B8 B2 60.73(14) . .
B3 B8 B2 60.43(14) . .
B9 B8 B2 109.52(18) . .
C10 C9 C8 121.41(19) . .
B5 B9 B4 59.94(15) . .
B5 B9 B6 60.11(15) . .
B4 B9 B6 107.56(18) . .
B5 B9 B7 108.22(18) . .
B4 B9 B7 107.64(18) . .
B6 B9 B7 59.90(14) . .
B5 B9 B8 108.02(18) . .
B4 B9 B8 59.75(14) . .
B6 B9 B8 107.69(18) . .
B7 B9 B8 59.95(14) . .
O3 C10 C9 125.99(18) . .
O3 C10 C11 114.79(17) . .
C9 C10 C11 119.21(19) . .
O4 C11 C12 125.84(18) . .
O4 C11 C10 114.56(18) . .
C12 C11 C10 119.57(18) . .
C11 C12 C13 121.69(19) . .
C8 C13 C12 118.62(18) . .
C8 C13 C14 123.73(18) . .
C12 C13 C14 117.65(18) . .
C15 C14 C13 115.42(16) . .
C20 C15 C16 119.01(18) . .
C20 C15 C14 123.49(18) . .
C16 C15 C14 117.49(18) . .
C17 C16 C15 122.1(2) . .
O5 C17 C16 125.61(19) . .
O5 C17 C18 115.30(18) . .
C16 C17 C18 119.08(19) . .
O6 C18 C19 125.67(19) . .
O6 C18 C17 115.27(18) . .
C19 C18 C17 119.05(19) . .
C18 C19 C20 122.3(2) . .
C15 C20 C19 118.40(19) . .
C15 C20 C21 123.52(18) . .
C19 C20 C21 118.09(18) . .
C20 C21 C1 115.14(17) . .
N45 C29 C28 179.0(3) . .
C31 C30 B4 111.30(18) . .
C31 C30 B3 112.12(17) . .
B4 C30 B3 63.97(15) . .
C31 C30 B5 62.17(14) . .
B4 C30 B5 61.99(15) . .
B3 C30 B5 115.95(18) . .
C31 C30 Co1 66.85(11) . .
B4 C30 Co1 125.21(15) . .
B3 C30 Co1 67.10(11) . .
B5 C30 Co1 125.34(15) . .
C30 C31 B6 111.41(17) . .
C30 C31 B1 111.58(17) . .
B6 C31 B1 63.76(14) . .
C30 C31 B5 62.03(14) . .
B6 C31 B5 62.11(15) . .
B1 C31 B5 115.37(17) . .
C30 C31 Co1 66.67(11) . .
B6 C31 Co1 125.40(15) . .
B1 C31 Co1 67.23(11) . .
B5 C31 Co1 125.04(15) . .

loop_
_geom_bond_atom_site_label_1
_geom_bond_atom_site_label_2
_geom_bond_distance
_geom_bond_site_symmetry_2
Sr1 O8 2.5847(17) 3
Sr1 O8 2.5847(17) 6_566
Sr1 O8 2.5847(17) .
Sr1 O8 2.5847(17) 8_656
Sr1 O9 2.6143(17) 8_656
Sr1 O9 2.6143(17) 6_566
Sr1 O9 2.6143(17) .
Sr1 O9 2.6143(17) 3
Co1 C30 2.042(2) 3_655
Co1 C30 2.042(2) .
Co1 C31 2.044(2) .
Co1 C31 2.044(2) 3_655
Co1 B3 2.092(2) 3_655
Co1 B3 2.092(2) .
Co1 B1 2.094(2) 3_655
Co1 B1 2.094(2) .
Co1 B2 2.121(2) 3_655
Co1 B2 2.121(2) .
O1 C3 1.376(2) .
O1 C22 1.422(3) .
C1 C6 1.391(3) .
C1 C2 1.409(3) .
C1 C21 1.530(3) .
B1 C31 1.703(3) .
B1 B7 1.778(4) .
B1 B6 1.799(4) .
B1 B2 1.801(3) .
O2 C4 1.373(3) .
O2 C23 1.433(3) .
C2 C3 1.378(3) .
B2 B8 1.791(4) .
B2 B3 1.799(3) .
B2 B7 1.806(3) .
O3 C10 1.369(2) .
O3 C24 1.430(3) .
C3 C4 1.403(3) .
B3 C30 1.710(3) .
B3 B8 1.784(4) .
B3 B4 1.803(4) .
O4 C11 1.368(2) .
O4 C25 1.413(3) .
C4 C5 1.382(3) .
B4 C30 1.694(3) .
B4 B5 1.759(4) .
B4 B9 1.762(4) .
B4 B8 1.767(4) .
O5 C17 1.376(3) .
O5 C26 1.433(3) .
C5 C6 1.409(3) .
B5 C30 1.722(3) .
B5 C31 1.724(3) .
B5 B9 1.759(4) .
B5 B6 1.767(4) .
O6 C18 1.375(2) .
O6 C27 1.433(3) .
C6 C7 1.518(3) .
B6 C31 1.702(3) .
B6 B9 1.769(4) .
B6 B7 1.773(3) .
C7 C8 1.520(3) .
B7 B9 1.781(4) .
B7 B8 1.782(4) .
C8 C13 1.390(3) .
C8 C9 1.407(3) .
B8 B9 1.785(4) .
C9 C10 1.379(3) .
C10 C11 1.407(3) .
C11 C12 1.373(3) .
C12 C13 1.411(3) .
C13 C14 1.518(3) .
C14 C15 1.518(3) .
C15 C20 1.399(3) .
C15 C16 1.404(3) .
C16 C17 1.379(3) .
C17 C18 1.408(3) .
C18 C19 1.381(3) .
C19 C20 1.406(3) .
C20 C21 1.519(3) .
C28 C29 1.445(4) .
C29 N45 1.137(3) .
C30 C31 1.612(3) .
